data_1567842
loop_
_publ_author_name
'Tilly, David P.'
'\<Zabka, Matej'
'Vitorica-Yrzebal, Inigo'
'Sparkes, Hazel Anne'
'Pridmore, Natalie E.'
'Clayden, Jonathan'

_publ_section_title
;
 Supramolecular interactions between ethylene-bridged oligoureas:
 nanorings and chains formed by cooperative positive allostery
;
_journal_name_full 'Chemical Science'
_journal_paper_doi 10.1039/D2SC04716K
_journal_year 2022
_chemical_formula_moiety 'C31 H42 F6 N6 O3'
_chemical_formula_sum 'C31 H42 F6 N6 O3'
_chemical_formula_weight 660.70
_chemical_melting_point 441
_space_group_crystal_system triclinic
_space_group_IT_number 2
_space_group_name_Hall '-P 1'
_space_group_name_H-M_alt 'P -1'
_atom_sites_solution_hydrogens mixed
_atom_sites_solution_primary dual
_audit_creation_date 2019-05-31
_audit_creation_method
;
Olex2 1.2
(compiled 2018.05.29 svn.r3508 for OlexSys, GUI svn.r5506)
;
_audit_update_record
;
2022-07-13 deposited with the CCDC.	2022-10-25 downloaded from the CCDC.
;
_cell_angle_alpha 101.789(2)
_cell_angle_beta 111.249(2)
_cell_angle_gamma 97.465(2)
_cell_formula_units_Z 4
_cell_length_a 14.5044(5)
_cell_length_b 14.9547(5)
_cell_length_c 17.2099(6)
_cell_measurement_reflns_used 7484
_cell_measurement_temperature 100(2)
_cell_measurement_theta_max 22.74
_cell_measurement_theta_min 2.33
_cell_volume 3319.6(2)
_computing_cell_refinement 'SAINT V8.38A (Bruker, 2016)'
_computing_data_collection 'Bruker Apex suite'
_computing_data_reduction 'SAINT V8.38A (Bruker, 2016)'
_computing_molecular_graphics 'Olex2 (Dolomanov et al., 2009)'
_computing_publication_material 'Olex2 (Dolomanov et al., 2009)'
_computing_structure_refinement 'ShelXL (Sheldrick, 2015)'
_computing_structure_solution 'ShelXT (Sheldrick, 2015)'
_diffrn_ambient_temperature 100(2)
_diffrn_detector 'Bruker area detector'
_diffrn_detector_type 'CCD area detector'
_diffrn_measured_fraction_theta_full 1.000
_diffrn_measured_fraction_theta_max 1.000
_diffrn_measurement_device 'Bruker Apex II kappa CCD area detector'
_diffrn_measurement_device_type 'Bruker APEX-II CCD'
_diffrn_measurement_method '\f and \w scans'
_diffrn_radiation_monochromator graphite
_diffrn_radiation_type MoK\a
_diffrn_radiation_wavelength 0.71073
_diffrn_reflns_av_R_equivalents 0.0572
_diffrn_reflns_av_unetI/netI 0.0526
_diffrn_reflns_Laue_measured_fraction_full 1.000
_diffrn_reflns_Laue_measured_fraction_max 1.000
_diffrn_reflns_limit_h_max 17
_diffrn_reflns_limit_h_min -17
_diffrn_reflns_limit_k_max 17
_diffrn_reflns_limit_k_min -18
_diffrn_reflns_limit_l_max 20
_diffrn_reflns_limit_l_min -20
_diffrn_reflns_number 48350
_diffrn_reflns_point_group_measured_fraction_full 1.000
_diffrn_reflns_point_group_measured_fraction_max 1.000
_diffrn_reflns_theta_full 25.242
_diffrn_reflns_theta_max 25.350
_diffrn_reflns_theta_min 1.427
_diffrn_source 'fine-focus sealed tube'
_diffrn_standards_number 0
_exptl_absorpt_coefficient_mu 0.109
_exptl_absorpt_correction_T_max 0.7454
_exptl_absorpt_correction_T_min 0.6188
_exptl_absorpt_correction_type multi-scan
_exptl_absorpt_process_details
'SADABS-2016/2 (Bruker,2016/2) was used for absorption correction. wR2(int) was 0.0648 before and 0.0506 after correction. The Ratio of minimum to maximum transmission is 0.8302. The \l/2 correction factor is Not present.'
_exptl_crystal_colour colourless
_exptl_crystal_colour_primary colourless
_exptl_crystal_density_diffrn 1.322
_exptl_crystal_description block
_exptl_crystal_F_000 1392
_exptl_crystal_recrystallization_method 'Re-crystallisation from solvent: acetonitrile'
_exptl_crystal_size_max 0.418
_exptl_crystal_size_mid 0.396
_exptl_crystal_size_min 0.178
_refine_diff_density_max 0.656
_refine_diff_density_min -0.376
_refine_diff_density_rms 0.051
_refine_ls_extinction_method none
_refine_ls_goodness_of_fit_ref 1.010
_refine_ls_hydrogen_treatment mixed
_refine_ls_matrix_type full
_refine_ls_number_parameters 949
_refine_ls_number_reflns 12166
_refine_ls_number_restraints 328
_refine_ls_restrained_S_all 1.026
_refine_ls_R_factor_all 0.1011
_refine_ls_R_factor_gt 0.0528
_refine_ls_shift/su_max 0.000
_refine_ls_shift/su_mean 0.000
_refine_ls_structure_factor_coef Fsqd
_refine_ls_weighting_details 'w=1/[\s^2^(Fo^2^)+(0.0724P)^2^+1.7692P] where P=(Fo^2^+2Fc^2^)/3'
_refine_ls_weighting_scheme calc
_refine_ls_wR_factor_gt 0.1276
_refine_ls_wR_factor_ref 0.1565
_reflns_Friedel_coverage 0.000
_reflns_number_gt 7559
_reflns_number_total 12166
_reflns_threshold_expression 'I > 2\s(I)'
_cod_data_source_file d2sc04716k2.cif
_cod_data_source_block testt1
_cod_database_code 1567842
_shelx_shelxl_version_number 2017/1
_shelx_space_group_comment
;
The symmetry employed for this shelxl refinement is uniquely defined
by the following loop, which should always be used as a source of
symmetry information in preference to the above space-group names.
They are only intended as comments.
;
_olex2_refinement_description
;
1. Fixed Uiso
 At 1.2 times of:
  All C(H) groups, All C(H,H) groups, All C(H,H,H,H) groups, All N(H,H) groups
 At 1.5 times of:
  All C(H,H,H) groups
2. Restrained distances
 N2-C4 \\sim N2A-C4 \\sim N2A-C5 \\sim N2-C5
 with sigma of 0.01
 N2A-C12A \\sim N2-C12 \\sim N3-C13 \\sim N3A-C13A \\sim N3-C21 \\sim N3A-C21A
\\sim N5-C22 \\sim N5-C22A
 with sigma of 0.01
 C13A-C12A \\sim C13-C12 \\sim C22-C21 \\sim C22A-C21A
 with sigma of 0.01
 N3-C14 \\sim N3A-C14
 with sigma of 0.01
 N8A-C36 \\sim N8-C36 \\sim N8A-C35 \\sim N8-C35 \\sim N9-C45 \\sim N9A-C45
\\sim N9-C52 \\sim N9A-C52
 with sigma of 0.01
 N8A-C43A \\sim N8-C43 \\sim N9-C44 \\sim N9A-C44A
 with sigma of 0.01
 C44-C43 \\sim C44A-C43A
 with sigma of 0.01
3. Uiso/Uaniso restraints and constraints
N2 \\sim N2A \\sim C12 \\sim C12A \\sim C13 \\sim C13A \\sim N3 \\sim C21 \\sim
N3A \\sim C22 \\sim C21A \\sim C22A: within 2A with sigma of 0.01 and sigma for
terminal atoms of 0.02
N8 \\sim N9 \\sim C43 \\sim C44 \\sim C43A \\sim C44A \\sim N8A \\sim N9A:
within 2A with sigma of 0.01 and sigma for terminal atoms of 0.02
Uanis(N8A) = Uanis(N8)
4. Others
 Sof(H5B)=Sof(H5BC)=Sof(H5BD)=Sof(N2A)=Sof(C12A)=Sof(H12C)=Sof(H12D)=Sof(C13A)=
 Sof(H13C)=Sof(H13D)=Sof(N3A)=Sof(C21A)=Sof(H21C)=Sof(H21D)=Sof(C22A)=Sof(H22C)=
 Sof(H22D)=1-FVAR(1)
 Sof(N2)=Sof(N3)=Sof(H5A)=Sof(H5AA)=Sof(H5AB)=Sof(C12)=Sof(H12A)=Sof(H12B)=
 Sof(C13)=Sof(H13A)=Sof(H13B)=Sof(C21)=Sof(H21A)=Sof(H21B)=Sof(C22)=Sof(H22A)=
 Sof(H22B)=FVAR(1)
 Sof(H36C)=Sof(H36D)=Sof(H52C)=Sof(H52D)=Sof(C43A)=Sof(H43C)=Sof(H43D)=
 Sof(C44A)=Sof(H44C)=Sof(H44D)=Sof(N8A)=Sof(N9A)=1-FVAR(2)
 Sof(N8)=Sof(N9)=Sof(H36A)=Sof(H36B)=Sof(C43)=Sof(H43A)=Sof(H43B)=Sof(C44)=
 Sof(H44A)=Sof(H44B)=Sof(H52A)=Sof(H52B)=FVAR(2)
5.a Ternary CH refined with riding coordinates:
 C1(H1A), C32(H32)
5.b Secondary CH2 refined with riding coordinates:
 C5(H5AA,H5AB), C5(H5BC,H5BD), C12(H12A,H12B), C13(H13A,H13B), C15(H15A,H15B),
 C16(H16A,H16B), C17(H17A,H17B), C18(H18A,H18B), C19(H19A,H19B), C21(H21A,H21B),
  C22(H22A,H22B), C36(H36A,H36B), C36(H36C,H36D), C43(H43A,H43B), C44(H44A,
 H44B), C46(H46A,H46B), C47(H47A,H47B), C48(H48A,H48B), C49(H49A,H49B),
 C50(H50A,H50B), C52(H52A,H52B), C52(H52C,H52D), C53(H53A,H53B), C12A(H12C,
 H12D), C13A(H13C,H13D), C21A(H21C,H21D), C22A(H22C,H22D), C43A(H43C,H43D),
 C44A(H44C,H44D)
5.c Aromatic/amide H refined with riding coordinates:
 N5(H5A), N5(H5B), C7(H7), C8(H8), C9(H9), C10(H10), C11(H11), C25(H25),
 C27(H27), C29(H29), C38(H38), C39(H39), C40(H40), C41(H41), C42(H42), C56(H56),
  C58(H58), C60(H60)
5.d Idealised Me refined as rotating group:
 C2(H2A,H2B,H2C), C3(H3A,H3B,H3C), C20(H20A,H20B,H20C), C33(H33A,H33B,H33C),
 C34(H34A,H34B,H34C), C51(H51A,H51B,H51C)
;
_olex2_submission_special_instructions 'No special instructions were received'

loop_
_space_group_symop_operation_xyz
'x, y, z'
'-x, -y, -z'

loop_
_atom_site_label
_atom_site_type_symbol
_atom_site_fract_x
_atom_site_fract_y
_atom_site_fract_z
_atom_site_U_iso_or_equiv
_atom_site_adp_type
_atom_site_occupancy
_atom_site_site_symmetry_order
_atom_site_calc_flag
_atom_site_refinement_flags_posn
_atom_site_refinement_flags_adp
_atom_site_refinement_flags_occupancy
_atom_site_disorder_assembly
_atom_site_disorder_group
F1 F 0.41109(16) 0.21104(14) 0.72540(13) 0.0734(6) Uani 1 1 d . . . . .
F2 F 0.39856(16) 0.12662(16) 0.60659(14) 0.0686(6) Uani 1 1 d . . . . .
F3 F 0.31533(15) 0.07440(15) 0.67301(16) 0.0756(7) Uani 1 1 d . . . . .
F4 F -0.08454(13) 0.20740(12) 0.51352(14) 0.0576(5) Uani 1 1 d . . . . .
F5 F -0.03720(14) 0.09843(13) 0.57241(13) 0.0577(5) Uani 1 1 d . . . . .
F6 F -0.06319(13) 0.08457(12) 0.43938(13) 0.0560(5) Uani 1 1 d . . . . .
O1 O -0.05418(13) 0.84904(12) 0.09049(12) 0.0332(4) Uani 1 1 d . . . . .
O2 O -0.10835(14) 0.60928(15) 0.24404(13) 0.0453(5) Uani 1 1 d . . . . .
O3 O 0.08581(14) 0.42918(13) 0.44870(12) 0.0374(5) Uani 1 1 d . . . . .
N1 N -0.11683(18) 0.73713(17) 0.14095(17) 0.0375(6) Uani 1 1 d . . . . .
N2 N 0.0547(3) 0.7704(3) 0.1652(3) 0.0284(13) Uani 0.680(5) 1 d D U P A 1
N3 N 0.0617(3) 0.6203(3) 0.3143(3) 0.0347(11) Uani 0.680(5) 1 d D U P A 1
N4 N -0.06014(17) 0.50233(16) 0.31791(15) 0.0313(5) Uani 1 1 d . . . . .
N5 N 0.23153(17) 0.53658(15) 0.48742(16) 0.0420(6) Uani 1 1 d D . . . .
H5A H 0.298272 0.549041 0.508569 0.050 Uiso 0.680(5) 1 calc R . P A 1
H5B H 0.295295 0.558941 0.523899 0.050 Uiso 0.320(5) 1 calc R . P A 2
N6 N 0.23908(19) 0.40160(15) 0.52936(15) 0.0299(5) Uani 1 1 d . . . . .
C1 C -0.22262(19) 0.73901(19) 0.09504(18) 0.0333(6) Uani 1 1 d . . . . .
H1A H -0.225379 0.802929 0.086507 0.040 Uiso 1 1 calc R . . . .
C2 C -0.2817(2) 0.7211(3) 0.1489(2) 0.0540(9) Uani 1 1 d . . . . .
H2A H -0.280716 0.658284 0.157204 0.081 Uiso 1 1 calc GR . . . .
H2B H -0.351981 0.725579 0.119030 0.081 Uiso 1 1 calc GR . . . .
H2C H -0.250630 0.767882 0.205405 0.081 Uiso 1 1 calc GR . . . .
C3 C -0.2671(2) 0.6683(2) 0.0065(2) 0.0451(8) Uani 1 1 d . . . . .
H3A H -0.229235 0.684371 -0.027620 0.068 Uiso 1 1 calc GR . . . .
H3B H -0.338478 0.669530 -0.023515 0.068 Uiso 1 1 calc GR . . . .
H3C H -0.262214 0.605460 0.013471 0.068 Uiso 1 1 calc GR . . . .
C4 C -0.04073(19) 0.78986(19) 0.13259(18) 0.0337(7) Uani 1 1 d D . . . .
C5 C 0.1412(2) 0.83787(19) 0.17163(19) 0.0361(7) Uani 1 1 d D . . . .
H5AA H 0.118401 0.861320 0.119526 0.043 Uiso 0.680(5) 1 calc R . P A 1
H5AB H 0.193366 0.802751 0.167657 0.043 Uiso 0.680(5) 1 calc R . P A 1
H5BC H 0.114191 0.856313 0.117014 0.043 Uiso 0.320(5) 1 calc R . P A 2
H5BD H 0.187341 0.795584 0.167459 0.043 Uiso 0.320(5) 1 calc R . P A 2
C6 C 0.1937(2) 0.9228(2) 0.24941(18) 0.0333(7) Uani 1 1 d . . . . .
C7 C 0.1439(2) 0.9617(2) 0.29776(19) 0.0420(8) Uani 1 1 d . . . . .
H7 H 0.074707 0.934670 0.282821 0.050 Uiso 1 1 calc R . . . .
C8 C 0.1940(3) 1.0402(3) 0.3682(2) 0.0512(9) Uani 1 1 d . . . . .
H8 H 0.158772 1.066598 0.400849 0.061 Uiso 1 1 calc R . . . .
C9 C 0.2946(3) 1.0800(2) 0.3908(2) 0.0493(8) Uani 1 1 d . . . . .
H9 H 0.328792 1.133398 0.439171 0.059 Uiso 1 1 calc R . . . .
C10 C 0.3452(2) 1.0420(2) 0.3432(2) 0.0452(8) Uani 1 1 d . . . . .
H10 H 0.414500 1.069134 0.358524 0.054 Uiso 1 1 calc R . . . .
C11 C 0.2951(2) 0.9640(2) 0.27276(19) 0.0383(7) Uani 1 1 d . . . . .
H11 H 0.330497 0.938282 0.239936 0.046 Uiso 1 1 calc R . . . .
C12 C 0.0726(3) 0.6908(3) 0.2004(2) 0.0299(10) Uani 0.680(5) 1 d D U P A 1
H12A H 0.135340 0.674457 0.197120 0.036 Uiso 0.680(5) 1 calc R . P A 1
H12B H 0.015682 0.636354 0.164007 0.036 Uiso 0.680(5) 1 calc R . P A 1
C13 C 0.0832(3) 0.7081(3) 0.2937(3) 0.0339(11) Uani 0.680(5) 1 d D U P A 1
H13A H 0.153042 0.743191 0.333072 0.041 Uiso 0.680(5) 1 calc R . P A 1
H13B H 0.035634 0.746852 0.302699 0.041 Uiso 0.680(5) 1 calc R . P A 1
C14 C -0.0405(2) 0.5752(2) 0.28748(19) 0.0415(8) Uani 1 1 d D . . . .
C15 C -0.1634(2) 0.46556(19) 0.30706(19) 0.0350(7) Uani 1 1 d . . . . .
H15A H -0.211028 0.459595 0.247078 0.042 Uiso 1 1 calc R . . . .
H15B H -0.182133 0.509602 0.347143 0.042 Uiso 1 1 calc R . . . .
C16 C -0.1721(2) 0.37032(19) 0.32544(18) 0.0351(7) Uani 1 1 d . . . . .
H16A H -0.116709 0.374800 0.381569 0.042 Uiso 1 1 calc R . . . .
H16B H -0.237306 0.353384 0.330944 0.042 Uiso 1 1 calc R . . . .
C17 C -0.1668(2) 0.29335(19) 0.25611(19) 0.0385(7) Uani 1 1 d . . . . .
H17A H -0.104144 0.312782 0.247418 0.046 Uiso 1 1 calc R . . . .
H17B H -0.225255 0.285814 0.200992 0.046 Uiso 1 1 calc R . . . .
C18 C -0.1673(2) 0.1992(2) 0.2765(2) 0.0435(8) Uani 1 1 d . . . . .
H18A H -0.099257 0.201036 0.319652 0.052 Uiso 1 1 calc R . . . .
H18B H -0.216422 0.189207 0.303306 0.052 Uiso 1 1 calc R . . . .
C19 C -0.1945(3) 0.1170(2) 0.1988(2) 0.0549(9) Uani 1 1 d . . . . .
H19A H -0.149962 0.130068 0.168541 0.066 Uiso 1 1 calc R . . . .
H19B H -0.265245 0.111318 0.158386 0.066 Uiso 1 1 calc R . . . .
C20 C -0.1852(4) 0.0243(2) 0.2194(3) 0.0826(14) Uani 1 1 d . . . . .
H20A H -0.207632 -0.025562 0.165458 0.124 Uiso 1 1 calc GR . . . .
H20B H -0.227745 0.011158 0.250692 0.124 Uiso 1 1 calc GR . . . .
H20C H -0.114306 0.027253 0.255563 0.124 Uiso 1 1 calc GR . . . .
C21 C 0.1437(4) 0.5770(4) 0.3563(4) 0.0334(13) Uani 0.680(5) 1 d D U P A 1
H21A H 0.202377 0.596532 0.342335 0.040 Uiso 0.680(5) 1 calc R . P A 1
H21B H 0.120725 0.507941 0.333867 0.040 Uiso 0.680(5) 1 calc R . P A 1
C22 C 0.1761(6) 0.6048(4) 0.4534(4) 0.0331(15) Uani 0.680(5) 1 d D U P A 1
H22A H 0.220210 0.668667 0.479083 0.040 Uiso 0.680(5) 1 calc R . P A 1
H22B H 0.115872 0.604505 0.467826 0.040 Uiso 0.680(5) 1 calc R . P A 1
C23 C 0.1788(2) 0.45404(18) 0.48589(17) 0.0325(6) Uani 1 1 d . . . . .
C24 C 0.2074(2) 0.31705(17) 0.54469(16) 0.0274(6) Uani 1 1 d . . . . .
C25 C 0.2826(2) 0.27332(18) 0.58542(16) 0.0292(6) Uani 1 1 d . . . . .
H25 H 0.351570 0.300540 0.599628 0.035 Uiso 1 1 calc R . . . .
C26 C 0.2589(2) 0.19047(18) 0.60577(17) 0.0297(6) Uani 1 1 d . . . . .
C27 C 0.1590(2) 0.14948(18) 0.58538(17) 0.0307(6) Uani 1 1 d . . . . .
H27 H 0.142298 0.093288 0.599813 0.037 Uiso 1 1 calc R . . . .
C28 C 0.0839(2) 0.19214(17) 0.54350(16) 0.0284(6) Uani 1 1 d . . . . .
C29 C 0.1063(2) 0.27529(18) 0.52293(17) 0.0300(6) Uani 1 1 d . . . . .
H29 H 0.053344 0.303362 0.494369 0.036 Uiso 1 1 calc R . . . .
C30 C 0.3440(2) 0.14987(19) 0.65169(19) 0.0354(7) Uani 1 1 d . . . . .
C31 C -0.0239(2) 0.1471(2) 0.5181(2) 0.0407(7) Uani 1 1 d . . . . .
F7 F 1.45749(14) 1.28506(12) 1.18967(12) 0.0546(5) Uani 1 1 d . . . . .
F8 F 1.49537(15) 1.26114(13) 1.08049(13) 0.0599(5) Uani 1 1 d . . . . .
F9 F 1.58555(13) 1.22694(14) 1.19509(14) 0.0707(6) Uani 1 1 d . . . . .
F10 F 1.54262(16) 0.89244(15) 1.11773(17) 0.0841(7) Uani 1 1 d . . . . .
F11 F 1.40408(17) 0.80947(14) 1.01774(15) 0.0730(6) Uani 1 1 d . . . . .
F12 F 1.41876(18) 0.83728(15) 1.14765(14) 0.0734(6) Uani 1 1 d . . . . .
O4 O 0.43214(14) 0.51606(13) 0.57839(13) 0.0410(5) Uani 1 1 d . . . . .
O5 O 0.78956(15) 0.58110(14) 0.78670(15) 0.0508(6) Uani 1 1 d . . . . .
O6 O 1.08538(13) 0.86682(12) 0.96360(12) 0.0317(4) Uani 1 1 d . . . . .
N7 N 0.5777(2) 0.52681(18) 0.69298(17) 0.0419(7) Uani 1 1 d . . . . .
N8 N 0.5634(2) 0.64197(19) 0.61896(18) 0.0347(9) Uani 0.849(5) 1 d D U P B 1
N9 N 0.8431(2) 0.7115(2) 0.75193(19) 0.0325(9) Uani 0.849(5) 1 d D U P B 1
N10 N 0.93993(18) 0.67590(18) 0.87780(17) 0.0375(6) Uani 1 1 d . . . . .
N11 N 0.98907(16) 0.95471(16) 0.89076(15) 0.0309(5) Uani 1 1 d . . . . .
N12 N 1.15340(16) 1.02205(16) 0.98354(14) 0.0298(5) Uani 1 1 d . . . . .
C32 C 0.5348(2) 0.4466(2) 0.7158(2) 0.0392(7) Uani 1 1 d . . . . .
H32 H 0.491759 0.396938 0.660855 0.047 Uiso 1 1 calc R . . . .
C33 C 0.6205(2) 0.4078(2) 0.7683(2) 0.0540(9) Uani 1 1 d . . . . .
H33A H 0.659594 0.388528 0.734248 0.081 Uiso 1 1 calc GR . . . .
H33B H 0.592547 0.353485 0.782958 0.081 Uiso 1 1 calc GR . . . .
H33C H 0.665058 0.456130 0.821622 0.081 Uiso 1 1 calc GR . . . .
C34 C 0.4679(3) 0.4737(2) 0.7628(2) 0.0505(8) Uani 1 1 d . . . . .
H34A H 0.509365 0.519611 0.818590 0.076 Uiso 1 1 calc GR . . . .
H34B H 0.435501 0.417814 0.772575 0.076 Uiso 1 1 calc GR . . . .
H34C H 0.415589 0.501124 0.727574 0.076 Uiso 1 1 calc GR . . . .
C35 C 0.5210(2) 0.55722(19) 0.62783(19) 0.0379(7) Uani 1 1 d D . . . .
C36 C 0.5176(2) 0.6618(2) 0.53543(19) 0.0432(8) Uani 1 1 d D . . . .
H36A H 0.473233 0.603142 0.491864 0.052 Uiso 0.849(5) 1 calc R . P B 1
H36B H 0.572058 0.682784 0.517034 0.052 Uiso 0.849(5) 1 calc R . P B 1
H36C H 0.470416 0.608897 0.485981 0.052 Uiso 0.151(5) 1 calc R . P B 2
H36D H 0.568853 0.687693 0.515691 0.052 Uiso 0.151(5) 1 calc R . P B 2
C37 C 0.4559(2) 0.7355(2) 0.53674(19) 0.0368(7) Uani 1 1 d . . . . .
C38 C 0.4234(2) 0.7627(2) 0.6020(2) 0.0448(8) Uani 1 1 d . . . . .
H38 H 0.439789 0.734589 0.648565 0.054 Uiso 1 1 calc R . . . .
C39 C 0.3665(2) 0.8312(2) 0.6002(3) 0.0566(9) Uani 1 1 d . . . . .
H39 H 0.345327 0.850228 0.645951 0.068 Uiso 1 1 calc R . . . .
C40 C 0.3410(3) 0.8710(2) 0.5323(3) 0.0589(10) Uani 1 1 d . . . . .
H40 H 0.301975 0.917468 0.531117 0.071 Uiso 1 1 calc R . . . .
C41 C 0.3715(3) 0.8440(2) 0.4666(2) 0.0538(9) Uani 1 1 d . . . . .
H41 H 0.353143 0.871152 0.419419 0.065 Uiso 1 1 calc R . . . .
C42 C 0.4294(2) 0.7769(2) 0.4687(2) 0.0443(8) Uani 1 1 d . . . . .
H42 H 0.451131 0.758987 0.423106 0.053 Uiso 1 1 calc R . . . .
C43 C 0.6589(2) 0.7036(2) 0.6855(2) 0.0324(8) Uani 0.849(5) 1 d D U P B 1
H43A H 0.664839 0.696531 0.742940 0.039 Uiso 0.849(5) 1 calc R . P B 1
H43B H 0.656066 0.769499 0.685865 0.039 Uiso 0.849(5) 1 calc R . P B 1
C44 C 0.7535(2) 0.6837(2) 0.6719(2) 0.0346(9) Uani 0.849(5) 1 d D U P B 1
H44A H 0.741987 0.615813 0.645116 0.042 Uiso 0.849(5) 1 calc R . P B 1
H44B H 0.764747 0.717688 0.631300 0.042 Uiso 0.849(5) 1 calc R . P B 1
C45 C 0.8545(2) 0.65448(19) 0.80715(19) 0.0388(7) Uani 1 1 d D . . . .
C46 C 0.9583(2) 0.6132(2) 0.9342(2) 0.0431(8) Uani 1 1 d . . . . .
H46A H 0.928656 0.547566 0.898366 0.052 Uiso 1 1 calc R . . . .
H46B H 0.923892 0.626793 0.974113 0.052 Uiso 1 1 calc R . . . .
C47 C 1.0691(2) 0.6241(2) 0.9859(2) 0.0436(8) Uani 1 1 d . . . . .
H47A H 1.096482 0.689560 1.022728 0.052 Uiso 1 1 calc R . . . .
H47B H 1.076073 0.583098 1.025164 0.052 Uiso 1 1 calc R . . . .
C48 C 1.1343(2) 0.6033(2) 0.9383(2) 0.0422(7) Uani 1 1 d . . . . .
H48A H 1.135893 0.650192 0.905419 0.051 Uiso 1 1 calc R . . . .
H48B H 1.102530 0.541096 0.895655 0.051 Uiso 1 1 calc R . . . .
C49 C 1.2411(2) 0.6030(2) 0.9930(2) 0.0401(7) Uani 1 1 d . . . . .
H49A H 1.271099 0.664058 1.037597 0.048 Uiso 1 1 calc R . . . .
H49B H 1.238969 0.554070 1.023726 0.048 Uiso 1 1 calc R . . . .
C50 C 1.3110(2) 0.5869(2) 0.9489(2) 0.0455(8) Uani 1 1 d . . . . .
H50A H 1.315361 0.637082 0.919921 0.055 Uiso 1 1 calc R . . . .
H50B H 1.280320 0.526781 0.903099 0.055 Uiso 1 1 calc R . . . .
C51 C 1.4160(2) 0.5840(2) 1.0043(2) 0.0496(8) Uani 1 1 d . . . . .
H51A H 1.455120 0.573653 0.968618 0.074 Uiso 1 1 calc GR . . . .
H51B H 1.413595 0.532717 1.031602 0.074 Uiso 1 1 calc GR . . . .
H51C H 1.448480 0.643573 1.049314 0.074 Uiso 1 1 calc GR . . . .
C52 C 0.9119(2) 0.80255(18) 0.77856(18) 0.0365(7) Uani 1 1 d D . . . .
H52A H 0.901138 0.825919 0.726812 0.044 Uiso 0.849(5) 1 calc R . P B 1
H52B H 0.982521 0.794080 0.800914 0.044 Uiso 0.849(5) 1 calc R . P B 1
H52C H 0.898237 0.819542 0.723403 0.044 Uiso 0.151(5) 1 calc R . P B 2
H52D H 0.978349 0.784843 0.798910 0.044 Uiso 0.151(5) 1 calc R . P B 2
C53 C 0.90060(19) 0.87721(19) 0.84757(19) 0.0355(7) Uani 1 1 d . . . . .
H53A H 0.840044 0.901578 0.820146 0.043 Uiso 1 1 calc R . . . .
H53B H 0.889602 0.848189 0.891220 0.043 Uiso 1 1 calc R . . . .
C54 C 1.07602(19) 0.94235(18) 0.94685(17) 0.0273(6) Uani 1 1 d . . . . .
C55 C 1.25586(19) 1.02793(18) 1.03075(16) 0.0279(6) Uani 1 1 d . . . . .
C56 C 1.32066(19) 1.11726(19) 1.06664(17) 0.0302(6) Uani 1 1 d . . . . .
H56 H 1.293154 1.171053 1.061111 0.036 Uiso 1 1 calc R . . . .
C57 C 1.4242(2) 1.12801(19) 1.11003(17) 0.0319(6) Uani 1 1 d . . . . .
C58 C 1.4666(2) 1.0512(2) 1.12001(18) 0.0367(7) Uani 1 1 d . . . . .
H58 H 1.537725 1.058586 1.149606 0.044 Uiso 1 1 calc R . . . .
C59 C 1.4018(2) 0.9627(2) 1.08537(19) 0.0372(7) Uani 1 1 d . . . . .
C60 C 1.2981(2) 0.95080(19) 1.04171(18) 0.0344(7) Uani 1 1 d . . . . .
H60 H 1.255582 0.889630 1.019137 0.041 Uiso 1 1 calc R . . . .
C61 C 1.4903(2) 1.2245(2) 1.1434(2) 0.0409(7) Uani 1 1 d . . . . .
C62 C 1.4447(2) 0.8774(2) 1.0936(2) 0.0527(9) Uani 1 1 d . . . . .
N2A N 0.0593(4) 0.7945(8) 0.1919(6) 0.031(3) Uani 0.320(5) 1 d D U P A 2
C12A C 0.0756(6) 0.7421(5) 0.2574(5) 0.0286(18) Uani 0.320(5) 1 d D U P A 2
H12C H 0.024093 0.748402 0.282081 0.034 Uiso 0.320(5) 1 calc R . P A 2
H12D H 0.143138 0.770950 0.304936 0.034 Uiso 0.320(5) 1 calc R . P A 2
C13A C 0.0701(6) 0.6390(5) 0.2239(5) 0.0302(18) Uani 0.320(5) 1 d D U P A 2
H13C H 0.013959 0.614328 0.165778 0.036 Uiso 0.320(5) 1 calc R . P A 2
H13D H 0.134036 0.631652 0.217497 0.036 Uiso 0.320(5) 1 calc R . P A 2
N3A N 0.0540(5) 0.5835(7) 0.2803(6) 0.0298(19) Uani 0.320(5) 1 d D U P A 2
C21A C 0.1344(9) 0.5428(8) 0.3299(7) 0.033(2) Uani 0.320(5) 1 d D U P A 2
H21C H 0.189291 0.548456 0.308725 0.040 Uiso 0.320(5) 1 calc R . P A 2
H21D H 0.106741 0.475225 0.318897 0.040 Uiso 0.320(5) 1 calc R . P A 2
C22A C 0.1794(13) 0.5877(9) 0.4266(7) 0.036(3) Uani 0.320(5) 1 d D U P A 2
H22C H 0.228249 0.646450 0.437865 0.043 Uiso 0.320(5) 1 calc R . P A 2
H22D H 0.123799 0.605901 0.442087 0.043 Uiso 0.320(5) 1 calc R . P A 2
H4 H -0.011(2) 0.484(2) 0.3564(19) 0.038(8) Uiso 1 1 d . . . . .
H7A H 0.637(2) 0.548(2) 0.7192(19) 0.037(9) Uiso 1 1 d . . . . .
H1 H -0.103(2) 0.707(2) 0.1743(19) 0.040(9) Uiso 1 1 d . . . . .
H10A H 0.976(2) 0.728(2) 0.9001(19) 0.036(9) Uiso 1 1 d . . . . .
H12 H 1.136(2) 1.072(2) 0.9694(18) 0.039(8) Uiso 1 1 d . . . . .
H6 H 0.299(2) 0.422(2) 0.5503(18) 0.032(8) Uiso 1 1 d . . . . .
H11A H 0.987(2) 1.008(2) 0.8843(19) 0.047(9) Uiso 1 1 d . . . . .
C43A C 0.6801(9) 0.6525(12) 0.6345(9) 0.033(3) Uani 0.151(5) 1 d D U P B 2
H43C H 0.699199 0.686367 0.596901 0.039 Uiso 0.151(5) 1 calc R . P B 2
H43D H 0.713487 0.598858 0.636617 0.039 Uiso 0.151(5) 1 calc R . P B 2
C44A C 0.7197(9) 0.7181(12) 0.7255(9) 0.032(3) Uani 0.151(5) 1 d D U P B 2
H44C H 0.703001 0.779477 0.721327 0.039 Uiso 0.151(5) 1 calc R . P B 2
H44D H 0.683998 0.692100 0.758074 0.039 Uiso 0.151(5) 1 calc R . P B 2
N8A N 0.5715(8) 0.6172(13) 0.5964(11) 0.0347(9) Uani 0.151(5) 1 d D U P B 2
N9A N 0.8295(7) 0.7328(9) 0.7745(13) 0.035(4) Uani 0.151(5) 1 d D U P B 2

loop_
_atom_site_aniso_label
_atom_site_aniso_U_11
_atom_site_aniso_U_22
_atom_site_aniso_U_33
_atom_site_aniso_U_23
_atom_site_aniso_U_13
_atom_site_aniso_U_12
F1 0.0686(14) 0.0572(12) 0.0610(13) 0.0133(11) -0.0127(11) 0.0218(11)
F2 0.0740(14) 0.0975(16) 0.0771(14) 0.0577(13) 0.0469(12) 0.0581(13)
F3 0.0566(13) 0.0683(14) 0.1237(19) 0.0765(14) 0.0316(13) 0.0198(10)
F4 0.0403(10) 0.0429(10) 0.1045(16) 0.0346(11) 0.0362(11) 0.0147(8)
F5 0.0515(11) 0.0571(12) 0.0866(14) 0.0449(11) 0.0395(11) 0.0105(9)
F6 0.0438(11) 0.0412(10) 0.0661(13) 0.0108(10) 0.0112(10) -0.0086(8)
O1 0.0304(10) 0.0249(10) 0.0407(11) 0.0171(9) 0.0061(9) 0.0055(8)
O2 0.0279(11) 0.0575(13) 0.0554(13) 0.0388(11) 0.0095(10) 0.0098(10)
O3 0.0276(11) 0.0332(11) 0.0462(12) 0.0216(9) 0.0049(9) 0.0019(9)
N1 0.0264(13) 0.0350(14) 0.0491(16) 0.0264(13) 0.0056(12) 0.0046(11)
N2 0.0201(19) 0.019(2) 0.035(3) 0.012(2) -0.0014(16) -0.0042(15)
N3 0.0262(19) 0.029(2) 0.038(2) 0.0189(18) -0.0022(18) -0.0007(17)
N4 0.0250(12) 0.0322(13) 0.0338(13) 0.0161(11) 0.0056(11) 0.0031(10)
N5 0.0264(13) 0.0300(13) 0.0601(17) 0.0265(12) 0.0005(12) 0.0014(10)
N6 0.0250(13) 0.0245(12) 0.0348(13) 0.0146(10) 0.0045(11) -0.0004(10)
C1 0.0239(14) 0.0281(14) 0.0442(17) 0.0137(13) 0.0071(13) 0.0063(11)
C2 0.0406(19) 0.071(2) 0.061(2) 0.0310(19) 0.0229(17) 0.0216(17)
C3 0.0362(17) 0.0368(17) 0.052(2) 0.0080(15) 0.0084(15) 0.0069(14)
C4 0.0263(15) 0.0293(15) 0.0370(16) 0.0133(13) 0.0026(13) 0.0013(12)
C5 0.0237(14) 0.0330(15) 0.0486(18) 0.0227(14) 0.0064(13) 0.0014(12)
C6 0.0262(14) 0.0397(16) 0.0343(16) 0.0242(13) 0.0059(13) 0.0052(12)
C7 0.0322(16) 0.057(2) 0.0380(17) 0.0245(16) 0.0111(14) 0.0030(15)
C8 0.054(2) 0.069(2) 0.0404(19) 0.0268(18) 0.0235(17) 0.0163(18)
C9 0.056(2) 0.049(2) 0.0352(18) 0.0156(15) 0.0111(16) 0.0027(17)
C10 0.0369(17) 0.0453(19) 0.0435(18) 0.0173(15) 0.0063(15) -0.0037(15)
C11 0.0307(16) 0.0389(17) 0.0430(18) 0.0179(14) 0.0103(14) 0.0028(13)
C12 0.0251(19) 0.024(2) 0.035(2) 0.0104(18) 0.0051(17) 0.0054(16)
C13 0.027(2) 0.029(2) 0.033(2) 0.0126(18) 0.0000(18) -0.0034(17)
C14 0.0275(16) 0.0516(19) 0.0441(18) 0.0282(15) 0.0067(14) 0.0037(14)
C15 0.0291(15) 0.0365(16) 0.0397(17) 0.0135(13) 0.0126(13) 0.0060(12)
C16 0.0291(15) 0.0342(15) 0.0395(17) 0.0112(13) 0.0126(13) 0.0002(12)
C17 0.0371(17) 0.0372(16) 0.0393(17) 0.0120(13) 0.0151(14) 0.0002(13)
C18 0.0502(19) 0.0350(16) 0.0466(18) 0.0107(14) 0.0237(16) 0.0016(14)
C19 0.068(2) 0.0392(18) 0.061(2) 0.0056(16) 0.0404(19) -0.0075(17)
C20 0.149(4) 0.0316(19) 0.085(3) 0.0095(19) 0.075(3) 0.005(2)
C21 0.028(2) 0.028(3) 0.040(3) 0.016(2) 0.007(2) 0.001(2)
C22 0.032(2) 0.022(3) 0.041(3) 0.012(2) 0.008(3) 0.007(2)
C23 0.0319(16) 0.0276(15) 0.0334(15) 0.0148(12) 0.0054(13) 0.0036(12)
C24 0.0331(15) 0.0214(13) 0.0246(14) 0.0077(11) 0.0084(12) 0.0032(11)
C25 0.0300(15) 0.0268(14) 0.0292(15) 0.0117(12) 0.0094(12) 0.0019(11)
C26 0.0368(16) 0.0249(14) 0.0286(14) 0.0113(11) 0.0125(12) 0.0062(12)
C27 0.0407(16) 0.0228(13) 0.0308(15) 0.0105(11) 0.0160(13) 0.0044(12)
C28 0.0339(15) 0.0229(13) 0.0280(14) 0.0062(11) 0.0135(12) 0.0026(11)
C29 0.0323(15) 0.0244(14) 0.0340(15) 0.0103(12) 0.0130(13) 0.0061(12)
C30 0.0397(17) 0.0303(15) 0.0406(17) 0.0214(14) 0.0145(15) 0.0085(13)
C31 0.0391(17) 0.0315(16) 0.059(2) 0.0202(16) 0.0235(16) 0.0072(14)
F7 0.0511(11) 0.0388(10) 0.0646(12) -0.0037(9) 0.0263(10) -0.0020(9)
F8 0.0617(13) 0.0530(11) 0.0657(13) 0.0163(10) 0.0337(11) -0.0096(9)
F9 0.0276(10) 0.0534(12) 0.0957(16) 0.0077(11) -0.0048(10) -0.0021(9)
F10 0.0436(13) 0.0621(14) 0.138(2) 0.0317(14) 0.0184(13) 0.0287(11)
F11 0.0779(15) 0.0533(12) 0.0831(16) 0.0123(12) 0.0230(13) 0.0362(11)
F12 0.0941(17) 0.0645(13) 0.0793(15) 0.0441(12) 0.0335(13) 0.0416(12)
O4 0.0289(11) 0.0333(11) 0.0483(12) 0.0169(9) 0.0004(10) 0.0009(9)
O5 0.0324(12) 0.0315(11) 0.0709(15) 0.0241(11) -0.0007(11) -0.0038(9)
O6 0.0280(10) 0.0270(10) 0.0389(11) 0.0177(8) 0.0081(9) 0.0047(8)
N7 0.0249(14) 0.0380(14) 0.0537(17) 0.0260(13) 0.0014(13) -0.0028(12)
N8 0.0248(13) 0.0305(17) 0.0429(18) 0.0170(14) 0.0041(12) 0.0030(11)
N9 0.0299(15) 0.0219(15) 0.0361(19) 0.0080(14) 0.0043(13) 0.0004(12)
N10 0.0256(13) 0.0317(14) 0.0490(16) 0.0205(12) 0.0045(12) 0.0019(11)
N11 0.0220(12) 0.0235(12) 0.0428(14) 0.0141(11) 0.0061(11) 0.0031(10)
N12 0.0236(12) 0.0244(12) 0.0371(13) 0.0132(10) 0.0056(10) 0.0032(10)
C32 0.0328(16) 0.0315(15) 0.0460(18) 0.0182(14) 0.0058(14) -0.0001(13)
C33 0.0397(19) 0.049(2) 0.068(2) 0.0368(18) 0.0066(17) 0.0036(15)
C34 0.050(2) 0.0428(19) 0.055(2) 0.0182(16) 0.0164(17) 0.0021(16)
C35 0.0293(16) 0.0320(16) 0.0472(18) 0.0182(14) 0.0073(14) 0.0018(13)
C36 0.0362(17) 0.0457(18) 0.0475(19) 0.0255(15) 0.0096(15) 0.0094(14)
C37 0.0230(14) 0.0332(16) 0.0456(18) 0.0159(14) 0.0035(13) -0.0006(12)
C38 0.0315(16) 0.0459(18) 0.057(2) 0.0217(16) 0.0148(15) 0.0026(14)
C39 0.0386(19) 0.050(2) 0.081(3) 0.0128(19) 0.0285(19) 0.0047(16)
C40 0.040(2) 0.0381(19) 0.092(3) 0.021(2) 0.017(2) 0.0076(15)
C41 0.044(2) 0.0364(18) 0.067(2) 0.0258(17) 0.0023(18) 0.0034(15)
C42 0.0403(18) 0.0394(17) 0.0480(19) 0.0218(15) 0.0077(15) 0.0052(14)
C43 0.0309(18) 0.0246(16) 0.0369(19) 0.0110(15) 0.0077(15) 0.0036(14)
C44 0.0300(18) 0.0290(17) 0.0363(19) 0.0052(14) 0.0074(15) 0.0018(14)
C45 0.0309(16) 0.0291(15) 0.0490(19) 0.0153(14) 0.0060(14) 0.0040(13)
C46 0.0315(16) 0.0455(18) 0.057(2) 0.0326(16) 0.0132(15) 0.0097(14)
C47 0.0401(18) 0.0474(18) 0.053(2) 0.0297(16) 0.0192(16) 0.0153(15)
C48 0.0322(16) 0.0488(18) 0.0471(18) 0.0242(15) 0.0115(14) 0.0091(14)
C49 0.0342(16) 0.0431(17) 0.0476(18) 0.0206(15) 0.0148(14) 0.0158(14)
C50 0.0435(18) 0.0483(19) 0.054(2) 0.0263(16) 0.0215(16) 0.0162(15)
C51 0.0390(18) 0.0475(19) 0.074(2) 0.0293(18) 0.0258(17) 0.0191(15)
C52 0.0327(16) 0.0283(15) 0.0390(17) 0.0140(13) 0.0042(13) -0.0026(12)
C53 0.0182(14) 0.0327(15) 0.0512(18) 0.0191(14) 0.0061(13) 0.0024(11)
C54 0.0245(14) 0.0277(14) 0.0308(15) 0.0116(12) 0.0107(12) 0.0049(11)
C55 0.0219(13) 0.0322(15) 0.0270(14) 0.0106(12) 0.0061(11) 0.0043(11)
C56 0.0265(14) 0.0309(15) 0.0321(15) 0.0105(12) 0.0093(12) 0.0069(12)
C57 0.0238(14) 0.0380(16) 0.0294(15) 0.0091(12) 0.0070(12) 0.0028(12)
C58 0.0220(14) 0.0469(18) 0.0378(17) 0.0155(14) 0.0060(13) 0.0073(13)
C59 0.0307(16) 0.0377(16) 0.0426(17) 0.0175(14) 0.0094(14) 0.0104(13)
C60 0.0289(15) 0.0293(15) 0.0418(17) 0.0144(13) 0.0083(13) 0.0060(12)
C61 0.0259(16) 0.0473(18) 0.0433(18) 0.0088(15) 0.0105(14) 0.0037(14)
C62 0.0366(19) 0.049(2) 0.063(2) 0.0196(19) 0.0050(17) 0.0123(16)
N2A 0.025(4) 0.014(4) 0.034(5) 0.008(4) -0.008(3) -0.005(3)
C12A 0.025(3) 0.027(4) 0.027(4) 0.011(3) 0.002(3) 0.000(3)
C13A 0.027(3) 0.027(4) 0.034(3) 0.014(3) 0.007(3) 0.003(3)
N3A 0.023(3) 0.024(4) 0.037(4) 0.017(3) 0.003(3) 0.003(3)
C21A 0.027(3) 0.025(4) 0.040(5) 0.016(4) 0.005(3) -0.001(3)
C22A 0.027(4) 0.024(5) 0.046(6) 0.016(5) 0.002(5) 0.000(4)
C43A 0.027(4) 0.030(4) 0.038(4) 0.011(4) 0.010(4) 0.003(4)
C44A 0.030(4) 0.023(4) 0.037(5) 0.008(4) 0.005(4) 0.004(4)
N8A 0.0248(13) 0.0305(17) 0.0429(18) 0.0170(14) 0.0041(12) 0.0030(11)
N9A 0.037(5) 0.017(5) 0.033(6) 0.002(5) -0.003(5) 0.004(5)

loop_
_atom_type_symbol
_atom_type_description
_atom_type_scat_dispersion_real
_atom_type_scat_dispersion_imag
_atom_type_scat_source
C C 0.0033 0.0016 'International Tables Vol C Tables 4.2.6.8 and 6.1.1.4'
H H 0.0000 0.0000 'International Tables Vol C Tables 4.2.6.8 and 6.1.1.4'
F F 0.0171 0.0103 'International Tables Vol C Tables 4.2.6.8 and 6.1.1.4'
N N 0.0061 0.0033 'International Tables Vol C Tables 4.2.6.8 and 6.1.1.4'
O O 0.0106 0.0060 'International Tables Vol C Tables 4.2.6.8 and 6.1.1.4'

loop_
_geom_angle_atom_site_label_1
_geom_angle_atom_site_label_2
_geom_angle_atom_site_label_3
_geom_angle
_geom_angle_site_symmetry_1
_geom_angle_site_symmetry_3
_geom_angle_publ_flag
C1 N1 H1 120(2) . . ?
C4 N1 C1 122.2(2) . . ?
C4 N1 H1 118(2) . . ?
C4 N2 C5 118.0(3) . . ?
C4 N2 C12 122.6(3) . . ?
C12 N2 C5 119.2(3) . . ?
C13 N3 C21 120.8(4) . . ?
C14 N3 C13 118.2(3) . . ?
C14 N3 C21 120.9(3) . . ?
C14 N4 C15 120.0(2) . . ?
C14 N4 H4 122.3(18) . . ?
C15 N4 H4 115.8(18) . . ?
C22 N5 H5A 120.4 . . ?
C23 N5 H5A 120.4 . . ?
C23 N5 H5B 120.9 . . ?
C23 N5 C22 119.2(4) . . ?
C23 N5 C22A 118.2(7) . . ?
C22A N5 H5B 120.9 . . ?
C23 N6 C24 127.2(2) . . ?
C23 N6 H6 118(2) . . ?
C24 N6 H6 115(2) . . ?
N1 C1 H1A 108.3 . . ?
N1 C1 C2 109.8(2) . . ?
N1 C1 C3 110.1(2) . . ?
C2 C1 H1A 108.3 . . ?
C2 C1 C3 111.9(2) . . ?
C3 C1 H1A 108.3 . . ?
C1 C2 H2A 109.5 . . ?
C1 C2 H2B 109.5 . . ?
C1 C2 H2C 109.5 . . ?
H2A C2 H2B 109.5 . . ?
H2A C2 H2C 109.5 . . ?
H2B C2 H2C 109.5 . . ?
C1 C3 H3A 109.5 . . ?
C1 C3 H3B 109.5 . . ?
C1 C3 H3C 109.5 . . ?
H3A C3 H3B 109.5 . . ?
H3A C3 H3C 109.5 . . ?
H3B C3 H3C 109.5 . . ?
O1 C4 N1 122.7(2) . . ?
O1 C4 N2 119.2(3) . . ?
O1 C4 N2A 118.6(4) . . ?
N1 C4 N2 117.8(3) . . ?
N1 C4 N2A 116.7(4) . . ?
N2 C5 H5AA 107.1 . . ?
N2 C5 H5AB 107.1 . . ?
N2 C5 C6 120.9(3) . . ?
H5AA C5 H5AB 106.8 . . ?
H5BC C5 H5BD 109.3 . . ?
C6 C5 H5AA 107.1 . . ?
C6 C5 H5AB 107.1 . . ?
C6 C5 H5BC 111.5 . . ?
C6 C5 H5BD 111.5 . . ?
N2A C5 H5BC 111.5 . . ?
N2A C5 H5BD 111.5 . . ?
N2A C5 C6 101.3(5) . . ?
C7 C6 C5 122.1(2) . . ?
C7 C6 C11 118.4(3) . . ?
C11 C6 C5 119.5(3) . . ?
C6 C7 H7 119.7 . . ?
C6 C7 C8 120.6(3) . . ?
C8 C7 H7 119.7 . . ?
C7 C8 H8 119.9 . . ?
C9 C8 C7 120.3(3) . . ?
C9 C8 H8 119.9 . . ?
C8 C9 H9 120.1 . . ?
C10 C9 C8 119.7(3) . . ?
C10 C9 H9 120.1 . . ?
C9 C10 H10 120.0 . . ?
C9 C10 C11 120.0(3) . . ?
C11 C10 H10 120.0 . . ?
C6 C11 H11 119.5 . . ?
C10 C11 C6 120.9(3) . . ?
C10 C11 H11 119.5 . . ?
N2 C12 H12A 108.8 . . ?
N2 C12 H12B 108.8 . . ?
N2 C12 C13 113.9(4) . . ?
H12A C12 H12B 107.7 . . ?
C13 C12 H12A 108.8 . . ?
C13 C12 H12B 108.8 . . ?
N3 C13 C12 111.0(4) . . ?
N3 C13 H13A 109.4 . . ?
N3 C13 H13B 109.4 . . ?
C12 C13 H13A 109.4 . . ?
C12 C13 H13B 109.4 . . ?
H13A C13 H13B 108.0 . . ?
O2 C14 N3 119.2(3) . . ?
O2 C14 N4 122.6(3) . . ?
O2 C14 N3A 121.3(4) . . ?
N4 C14 N3 117.9(3) . . ?
N4 C14 N3A 111.8(4) . . ?
N4 C15 H15A 109.6 . . ?
N4 C15 H15B 109.6 . . ?
N4 C15 C16 110.4(2) . . ?
H15A C15 H15B 108.1 . . ?
C16 C15 H15A 109.6 . . ?
C16 C15 H15B 109.6 . . ?
C15 C16 H16A 108.9 . . ?
C15 C16 H16B 108.9 . . ?
H16A C16 H16B 107.7 . . ?
C17 C16 C15 113.4(2) . . ?
C17 C16 H16A 108.9 . . ?
C17 C16 H16B 108.9 . . ?
C16 C17 H17A 108.7 . . ?
C16 C17 H17B 108.7 . . ?
C16 C17 C18 114.2(2) . . ?
H17A C17 H17B 107.6 . . ?
C18 C17 H17A 108.7 . . ?
C18 C17 H17B 108.7 . . ?
C17 C18 H18A 108.7 . . ?
C17 C18 H18B 108.7 . . ?
H18A C18 H18B 107.6 . . ?
C19 C18 C17 114.3(3) . . ?
C19 C18 H18A 108.7 . . ?
C19 C18 H18B 108.7 . . ?
C18 C19 H19A 108.6 . . ?
C18 C19 H19B 108.6 . . ?
C18 C19 C20 114.7(3) . . ?
H19A C19 H19B 107.6 . . ?
C20 C19 H19A 108.6 . . ?
C20 C19 H19B 108.6 . . ?
C19 C20 H20A 109.5 . . ?
C19 C20 H20B 109.5 . . ?
C19 C20 H20C 109.5 . . ?
H20A C20 H20B 109.5 . . ?
H20A C20 H20C 109.5 . . ?
H20B C20 H20C 109.5 . . ?
N3 C21 H21A 109.5 . . ?
N3 C21 H21B 109.5 . . ?
N3 C21 C22 110.9(4) . . ?
H21A C21 H21B 108.0 . . ?
C22 C21 H21A 109.5 . . ?
C22 C21 H21B 109.5 . . ?
N5 C22 C21 107.4(4) . . ?
N5 C22 H22A 110.2 . . ?
N5 C22 H22B 110.2 . . ?
C21 C22 H22A 110.2 . . ?
C21 C22 H22B 110.2 . . ?
H22A C22 H22B 108.5 . . ?
O3 C23 N5 122.7(2) . . ?
O3 C23 N6 123.8(2) . . ?
N5 C23 N6 113.5(2) . . ?
C25 C24 N6 117.0(2) . . ?
C25 C24 C29 118.7(2) . . ?
C29 C24 N6 124.4(2) . . ?
C24 C25 H25 119.4 . . ?
C24 C25 C26 121.2(2) . . ?
C26 C25 H25 119.4 . . ?
C25 C26 C30 117.8(2) . . ?
C27 C26 C25 120.3(3) . . ?
C27 C26 C30 121.9(2) . . ?
C26 C27 H27 120.8 . . ?
C26 C27 C28 118.5(2) . . ?
C28 C27 H27 120.8 . . ?
C27 C28 C29 122.0(2) . . ?
C27 C28 C31 119.1(2) . . ?
C29 C28 C31 118.9(2) . . ?
C24 C29 H29 120.3 . . ?
C28 C29 C24 119.3(3) . . ?
C28 C29 H29 120.3 . . ?
F1 C30 C26 111.9(2) . . ?
F2 C30 F1 104.3(3) . . ?
F2 C30 C26 113.2(2) . . ?
F3 C30 F1 106.2(2) . . ?
F3 C30 F2 106.6(2) . . ?
F3 C30 C26 113.9(2) . . ?
F4 C31 F5 106.7(2) . . ?
F4 C31 F6 105.8(2) . . ?
F4 C31 C28 113.7(2) . . ?
F5 C31 F6 105.3(2) . . ?
F5 C31 C28 113.0(2) . . ?
F6 C31 C28 111.8(2) . . ?
C32 N7 H7A 117(2) . . ?
C35 N7 C32 121.1(2) . . ?
C35 N7 H7A 122(2) . . ?
C35 N8 C36 117.4(2) . . ?
C35 N8 C43 122.3(2) . . ?
C36 N8 C43 119.8(2) . . ?
C44 N9 C52 120.8(3) . . ?
C45 N9 C44 117.8(2) . . ?
C45 N9 C52 120.9(3) . . ?
C45 N10 C46 119.8(2) . . ?
C45 N10 H10A 124(2) . . ?
C46 N10 H10A 114(2) . . ?
C53 N11 H11A 122(2) . . ?
C54 N11 C53 119.9(2) . . ?
C54 N11 H11A 118(2) . . ?
C54 N12 C55 127.2(2) . . ?
C54 N12 H12 114.9(19) . . ?
C55 N12 H12 117(2) . . ?
N7 C32 H32 108.1 . . ?
N7 C32 C33 108.9(2) . . ?
N7 C32 C34 111.2(3) . . ?
C33 C32 H32 108.1 . . ?
C33 C32 C34 112.4(3) . . ?
C34 C32 H32 108.1 . . ?
C32 C33 H33A 109.5 . . ?
C32 C33 H33B 109.5 . . ?
C32 C33 H33C 109.5 . . ?
H33A C33 H33B 109.5 . . ?
H33A C33 H33C 109.5 . . ?
H33B C33 H33C 109.5 . . ?
C32 C34 H34A 109.5 . . ?
C32 C34 H34B 109.5 . . ?
C32 C34 H34C 109.5 . . ?
H34A C34 H34B 109.5 . . ?
H34A C34 H34C 109.5 . . ?
H34B C34 H34C 109.5 . . ?
O4 C35 N7 123.0(2) . . ?
O4 C35 N8 119.7(2) . . ?
O4 C35 N8A 116.1(6) . . ?
N7 C35 N8 117.1(2) . . ?
N7 C35 N8A 117.4(5) . . ?
N8 C36 H36A 108.9 . . ?
N8 C36 H36B 108.9 . . ?
N8 C36 C37 113.6(3) . . ?
H36A C36 H36B 107.7 . . ?
H36C C36 H36D 105.3 . . ?
C37 C36 H36A 108.9 . . ?
C37 C36 H36B 108.9 . . ?
C37 C36 H36C 103.5 . . ?
C37 C36 H36D 103.5 . . ?
N8A C36 H36C 103.5 . . ?
N8A C36 H36D 103.5 . . ?
N8A C36 C37 134.9(9) . . ?
C38 C37 C36 122.8(3) . . ?
C38 C37 C42 118.4(3) . . ?
C42 C37 C36 118.8(3) . . ?
C37 C38 H38 119.7 . . ?
C37 C38 C39 120.6(3) . . ?
C39 C38 H38 119.7 . . ?
C38 C39 H39 120.0 . . ?
C40 C39 C38 120.1(3) . . ?
C40 C39 H39 120.0 . . ?
C39 C40 H40 120.0 . . ?
C41 C40 C39 120.1(3) . . ?
C41 C40 H40 120.0 . . ?
C40 C41 H41 120.0 . . ?
C40 C41 C42 120.1(3) . . ?
C42 C41 H41 120.0 . . ?
C37 C42 H42 119.6 . . ?
C41 C42 C37 120.8(3) . . ?
C41 C42 H42 119.6 . . ?
N8 C43 H43A 108.8 . . ?
N8 C43 H43B 108.8 . . ?
N8 C43 C44 113.8(3) . . ?
H43A C43 H43B 107.7 . . ?
C44 C43 H43A 108.8 . . ?
C44 C43 H43B 108.8 . . ?
N9 C44 C43 112.5(3) . . ?
N9 C44 H44A 109.1 . . ?
N9 C44 H44B 109.1 . . ?
C43 C44 H44A 109.1 . . ?
C43 C44 H44B 109.1 . . ?
H44A C44 H44B 107.8 . . ?
O5 C45 N9 120.1(3) . . ?
O5 C45 N10 121.5(3) . . ?
O5 C45 N9A 121.6(5) . . ?
N10 C45 N9 118.2(2) . . ?
N10 C45 N9A 114.0(7) . . ?
N10 C46 H46A 109.2 . . ?
N10 C46 H46B 109.2 . . ?
N10 C46 C47 111.9(2) . . ?
H46A C46 H46B 107.9 . . ?
C47 C46 H46A 109.2 . . ?
C47 C46 H46B 109.2 . . ?
C46 C47 H47A 107.8 . . ?
C46 C47 H47B 107.8 . . ?
H47A C47 H47B 107.1 . . ?
C48 C47 C46 118.0(3) . . ?
C48 C47 H47A 107.8 . . ?
C48 C47 H47B 107.8 . . ?
C47 C48 H48A 108.4 . . ?
C47 C48 H48B 108.4 . . ?
C47 C48 C49 115.5(3) . . ?
H48A C48 H48B 107.5 . . ?
C49 C48 H48A 108.4 . . ?
C49 C48 H48B 108.4 . . ?
C48 C49 H49A 107.9 . . ?
C48 C49 H49B 107.9 . . ?
H49A C49 H49B 107.2 . . ?
C50 C49 C48 117.7(3) . . ?
C50 C49 H49A 107.9 . . ?
C50 C49 H49B 107.9 . . ?
C49 C50 H50A 108.1 . . ?
C49 C50 H50B 108.1 . . ?
C49 C50 C51 116.7(3) . . ?
H50A C50 H50B 107.3 . . ?
C51 C50 H50A 108.1 . . ?
C51 C50 H50B 108.1 . . ?
C50 C51 H51A 109.5 . . ?
C50 C51 H51B 109.5 . . ?
C50 C51 H51C 109.5 . . ?
H51A C51 H51B 109.5 . . ?
H51A C51 H51C 109.5 . . ?
H51B C51 H51C 109.5 . . ?
N9 C52 H52A 108.5 . . ?
N9 C52 H52B 108.5 . . ?
N9 C52 C53 115.2(3) . . ?
H52A C52 H52B 107.5 . . ?
H52C C52 H52D 110.5 . . ?
C53 C52 H52A 108.5 . . ?
C53 C52 H52B 108.5 . . ?
C53 C52 H52C 113.1 . . ?
C53 C52 H52D 113.1 . . ?
N9A C52 H52C 113.1 . . ?
N9A C52 H52D 113.1 . . ?
N9A C52 C53 93.1(9) . . ?
N11 C53 C52 112.4(2) . . ?
N11 C53 H53A 109.1 . . ?
N11 C53 H53B 109.1 . . ?
C52 C53 H53A 109.1 . . ?
C52 C53 H53B 109.1 . . ?
H53A C53 H53B 107.9 . . ?
O6 C54 N11 122.9(2) . . ?
O6 C54 N12 123.5(2) . . ?
N11 C54 N12 113.6(2) . . ?
N12 C55 C56 117.6(2) . . ?
C60 C55 N12 124.1(2) . . ?
C60 C55 C56 118.2(2) . . ?
C55 C56 H56 119.6 . . ?
C57 C56 C55 120.8(3) . . ?
C57 C56 H56 119.6 . . ?
C56 C57 C58 121.1(3) . . ?
C56 C57 C61 118.5(3) . . ?
C58 C57 C61 120.4(3) . . ?
C57 C58 H58 121.0 . . ?
C57 C58 C59 118.0(3) . . ?
C59 C58 H58 121.0 . . ?
C58 C59 C62 119.7(3) . . ?
C60 C59 C58 121.6(3) . . ?
C60 C59 C62 118.6(3) . . ?
C55 C60 H60 119.8 . . ?
C59 C60 C55 120.3(3) . . ?
C59 C60 H60 119.8 . . ?
F7 C61 F9 106.1(2) . . ?
F7 C61 C57 112.6(2) . . ?
F8 C61 F7 105.5(3) . . ?
F8 C61 F9 106.8(2) . . ?
F8 C61 C57 112.9(2) . . ?
F9 C61 C57 112.4(3) . . ?
F10 C62 F11 106.3(3) . . ?
F10 C62 F12 109.3(3) . . ?
F10 C62 C59 114.5(3) . . ?
F11 C62 C59 111.4(3) . . ?
F12 C62 F11 103.6(3) . . ?
F12 C62 C59 111.0(3) . . ?
C4 N2A C5 115.4(5) . . ?
C4 N2A C12A 120.3(5) . . ?
C5 N2A C12A 123.2(6) . . ?
N2A C12A H12C 108.6 . . ?
N2A C12A H12D 108.6 . . ?
N2A C12A C13A 114.6(8) . . ?
H12C C12A H12D 107.6 . . ?
C13A C12A H12C 108.6 . . ?
C13A C12A H12D 108.6 . . ?
C12A C13A H13C 108.9 . . ?
C12A C13A H13D 108.9 . . ?
H13C C13A H13D 107.7 . . ?
N3A C13A C12A 113.3(7) . . ?
N3A C13A H13C 108.9 . . ?
N3A C13A H13D 108.9 . . ?
C14 N3A C13A 116.8(6) . . ?
C14 N3A C21A 122.2(7) . . ?
C13A N3A C21A 121.0(8) . . ?
N3A C21A H21C 108.7 . . ?
N3A C21A H21D 108.7 . . ?
N3A C21A C22A 114.3(9) . . ?
H21C C21A H21D 107.6 . . ?
C22A C21A H21C 108.7 . . ?
C22A C21A H21D 108.7 . . ?
N5 C22A C21A 120.7(9) . . ?
N5 C22A H22C 107.1 . . ?
N5 C22A H22D 107.1 . . ?
C21A C22A H22C 107.1 . . ?
C21A C22A H22D 107.1 . . ?
H22C C22A H22D 106.8 . . ?
H43C C43A H43D 107.7 . . ?
C44A C43A H43C 108.8 . . ?
C44A C43A H43D 108.8 . . ?
N8A C43A H43C 108.8 . . ?
N8A C43A H43D 108.8 . . ?
N8A C43A C44A 113.6(15) . . ?
C43A C44A H44C 108.7 . . ?
C43A C44A H44D 108.7 . . ?
H44C C44A H44D 107.6 . . ?
N9A C44A C43A 114.2(15) . . ?
N9A C44A H44C 108.7 . . ?
N9A C44A H44D 108.7 . . ?
C35 N8A C36 121.0(7) . . ?
C35 N8A C43A 123.4(9) . . ?
C36 N8A C43A 114.5(9) . . ?
C45 N9A C52 117.8(7) . . ?
C45 N9A C44A 111.4(9) . . ?
C52 N9A C44A 129.5(10) . . ?

loop_
_geom_bond_atom_site_label_1
_geom_bond_atom_site_label_2
_geom_bond_distance
_geom_bond_site_symmetry_2
_geom_bond_publ_flag
F1 C30 1.339(3) . ?
F2 C30 1.325(3) . ?
F3 C30 1.319(3) . ?
F4 C31 1.333(3) . ?
F5 C31 1.346(3) . ?
F6 C31 1.349(4) . ?
O1 C4 1.245(3) . ?
O2 C14 1.241(3) . ?
O3 C23 1.230(3) . ?
N1 C1 1.456(3) . ?
N1 C4 1.340(3) . ?
N1 H1 0.78(3) . ?
N2 C4 1.388(4) . ?
N2 C5 1.458(4) . ?
N2 C12 1.453(5) . ?
N3 C13 1.453(5) . ?
N3 C14 1.408(4) . ?
N3 C21 1.458(5) . ?
N4 C14 1.344(3) . ?
N4 C15 1.457(3) . ?
N4 H4 0.89(3) . ?
N5 H5A 0.8800 . ?
N5 H5B 0.8800 . ?
N5 C22 1.466(5) . ?
N5 C23 1.355(3) . ?
N5 C22A 1.468(7) . ?
N6 C23 1.372(3) . ?
N6 C24 1.397(3) . ?
N6 H6 0.80(3) . ?
C1 H1A 1.0000 . ?
C1 C2 1.510(4) . ?
C1 C3 1.519(4) . ?
C2 H2A 0.9800 . ?
C2 H2B 0.9800 . ?
C2 H2C 0.9800 . ?
C3 H3A 0.9800 . ?
C3 H3B 0.9800 . ?
C3 H3C 0.9800 . ?
C4 N2A 1.422(6) . ?
C5 H5AA 0.9900 . ?
C5 H5AB 0.9900 . ?
C5 H5BC 0.9900 . ?
C5 H5BD 0.9900 . ?
C5 C6 1.517(4) . ?
C5 N2A 1.465(6) . ?
C6 C7 1.378(4) . ?
C6 C11 1.393(4) . ?
C7 H7 0.9500 . ?
C7 C8 1.391(5) . ?
C8 H8 0.9500 . ?
C8 C9 1.379(4) . ?
C9 H9 0.9500 . ?
C9 C10 1.374(5) . ?
C10 H10 0.9500 . ?
C10 C11 1.386(4) . ?
C11 H11 0.9500 . ?
C12 H12A 0.9900 . ?
C12 H12B 0.9900 . ?
C12 C13 1.518(5) . ?
C13 H13A 0.9900 . ?
C13 H13B 0.9900 . ?
C14 N3A 1.412(7) . ?
C15 H15A 0.9900 . ?
C15 H15B 0.9900 . ?
C15 C16 1.520(4) . ?
C16 H16A 0.9900 . ?
C16 H16B 0.9900 . ?
C16 C17 1.511(4) . ?
C17 H17A 0.9900 . ?
C17 H17B 0.9900 . ?
C17 C18 1.519(4) . ?
C18 H18A 0.9900 . ?
C18 H18B 0.9900 . ?
C18 C19 1.508(4) . ?
C19 H19A 0.9900 . ?
C19 H19B 0.9900 . ?
C19 C20 1.509(5) . ?
C20 H20A 0.9800 . ?
C20 H20B 0.9800 . ?
C20 H20C 0.9800 . ?
C21 H21A 0.9900 . ?
C21 H21B 0.9900 . ?
C21 C22 1.511(6) . ?
C22 H22A 0.9900 . ?
C22 H22B 0.9900 . ?
C24 C25 1.388(4) . ?
C24 C29 1.396(4) . ?
C25 H25 0.9500 . ?
C25 C26 1.389(3) . ?
C26 C27 1.382(4) . ?
C26 C30 1.484(4) . ?
C27 H27 0.9500 . ?
C27 C28 1.382(4) . ?
C28 C29 1.391(3) . ?
C28 C31 1.485(4) . ?
C29 H29 0.9500 . ?
F7 C61 1.331(3) . ?
F8 C61 1.329(3) . ?
F9 C61 1.336(3) . ?
F10 C62 1.301(4) . ?
F11 C62 1.353(4) . ?
F12 C62 1.337(4) . ?
O4 C35 1.245(3) . ?
O5 C45 1.245(3) . ?
O6 C54 1.234(3) . ?
N7 C32 1.468(3) . ?
N7 C35 1.333(4) . ?
N7 H7A 0.79(3) . ?
N8 C35 1.397(3) . ?
N8 C36 1.459(4) . ?
N8 C43 1.472(4) . ?
N9 C44 1.445(4) . ?
N9 C45 1.383(4) . ?
N9 C52 1.456(3) . ?
N10 C45 1.327(4) . ?
N10 C46 1.463(3) . ?
N10 H10A 0.80(3) . ?
N11 C53 1.453(3) . ?
N11 C54 1.344(3) . ?
N11 H11A 0.83(3) . ?
N12 C54 1.382(3) . ?
N12 C55 1.392(3) . ?
N12 H12 0.87(3) . ?
C32 H32 1.0000 . ?
C32 C33 1.514(4) . ?
C32 C34 1.515(4) . ?
C33 H33A 0.9800 . ?
C33 H33B 0.9800 . ?
C33 H33C 0.9800 . ?
C34 H34A 0.9800 . ?
C34 H34B 0.9800 . ?
C34 H34C 0.9800 . ?
C35 N8A 1.396(7) . ?
C36 H36A 0.9900 . ?
C36 H36B 0.9900 . ?
C36 H36C 0.9900 . ?
C36 H36D 0.9900 . ?
C36 C37 1.509(4) . ?
C36 N8A 1.408(7) . ?
C37 C38 1.377(4) . ?
C37 C42 1.390(4) . ?
C38 H38 0.9500 . ?
C38 C39 1.394(5) . ?
C39 H39 0.9500 . ?
C39 C40 1.372(5) . ?
C40 H40 0.9500 . ?
C40 C41 1.364(5) . ?
C41 H41 0.9500 . ?
C41 C42 1.387(5) . ?
C42 H42 0.9500 . ?
C43 H43A 0.9900 . ?
C43 H43B 0.9900 . ?
C43 C44 1.528(4) . ?
C44 H44A 0.9900 . ?
C44 H44B 0.9900 . ?
C45 N9A 1.432(7) . ?
C46 H46A 0.9900 . ?
C46 H46B 0.9900 . ?
C46 C47 1.496(4) . ?
C47 H47A 0.9900 . ?
C47 H47B 0.9900 . ?
C47 C48 1.482(4) . ?
C48 H48A 0.9900 . ?
C48 H48B 0.9900 . ?
C48 C49 1.495(4) . ?
C49 H49A 0.9900 . ?
C49 H49B 0.9900 . ?
C49 C50 1.485(4) . ?
C50 H50A 0.9900 . ?
C50 H50B 0.9900 . ?
C50 C51 1.487(4) . ?
C51 H51A 0.9800 . ?
C51 H51B 0.9800 . ?
C51 H51C 0.9800 . ?
C52 H52A 0.9900 . ?
C52 H52B 0.9900 . ?
C52 H52C 0.9900 . ?
C52 H52D 0.9900 . ?
C52 C53 1.527(4) . ?
C52 N9A 1.452(7) . ?
C53 H53A 0.9900 . ?
C53 H53B 0.9900 . ?
C55 C56 1.402(4) . ?
C55 C60 1.389(4) . ?
C56 H56 0.9500 . ?
C56 C57 1.384(4) . ?
C57 C58 1.384(4) . ?
C57 C61 1.495(4) . ?
C58 H58 0.9500 . ?
C58 C59 1.392(4) . ?
C59 C60 1.385(4) . ?
C59 C62 1.499(4) . ?
C60 H60 0.9500 . ?
N2A C12A 1.469(7) . ?
C12A H12C 0.9900 . ?
C12A H12D 0.9900 . ?
C12A C13A 1.513(7) . ?
C13A H13C 0.9900 . ?
C13A H13D 0.9900 . ?
C13A N3A 1.459(7) . ?
N3A C21A 1.461(7) . ?
C21A H21C 0.9900 . ?
C21A H21D 0.9900 . ?
C21A C22A 1.512(8) . ?
C22A H22C 0.9900 . ?
C22A H22D 0.9900 . ?
C43A H43C 0.9900 . ?
C43A H43D 0.9900 . ?
C43A C44A 1.522(10) . ?
C43A N8A 1.444(8) . ?
C44A H44C 0.9900 . ?
C44A H44D 0.9900 . ?
C44A N9A 1.468(8) . ?
